data_7150954
loop_
_publ_author_name
'Maeda, Hiromitsu'
'Haketa, Yohei'

_publ_section_title
;
 Selective iodinated dipyrrolyldiketone BF2 complexes as potential
 building units for oligomeric systems
;
_journal_issue 17
_journal_name_full 'Organic &amp; Biomolecular Chemistry'
_journal_page_first 3091
_journal_page_last 3095
_journal_paper_doi 10.1039/b806161k
_journal_volume 6
_journal_year 2008
_chemical_formula_moiety 'C31 H33 B F2 N2 O2'
_chemical_formula_sum 'C31 H33 B F2 N2 O2'
_chemical_formula_weight 514.40
_chemical_name_systematic
;
?
;
_space_group_IT_number 2
_symmetry_cell_setting triclinic
_symmetry_Int_Tables_number 2
_symmetry_space_group_name_Hall '-P 1'
_symmetry_space_group_name_H-M 'P -1'
_atom_sites_solution_hydrogens geom
_atom_sites_solution_primary direct
_atom_sites_solution_secondary difmap
_audit_creation_method SHELXL-97
_cell_angle_alpha 77.123(17)
_cell_angle_beta 75.75(2)
_cell_angle_gamma 62.248(19)
_cell_formula_units_Z 2
_cell_length_a 10.962(7)
_cell_length_b 11.536(6)
_cell_length_c 12.261(6)
_cell_measurement_reflns_used 8276
_cell_measurement_temperature 123(2)
_cell_measurement_theta_max 27.5
_cell_measurement_theta_min 3.1
_cell_volume 1319.3(13)
_computing_structure_refinement 'SHELXL-97 (Sheldrick, 1997)'
_computing_structure_solution 'SHELXS-97 (Sheldrick, 1990)'
_diffrn_ambient_temperature 123(2)
_diffrn_detector_area_resol_mean 10.00
_diffrn_measured_fraction_theta_full 0.989
_diffrn_measured_fraction_theta_max 0.989
_diffrn_measurement_device_type 'Rigaku RAXIS-RAPID'
_diffrn_measurement_method \w
_diffrn_radiation_monochromator graphite
_diffrn_radiation_source 'fine-focus sealed tube'
_diffrn_radiation_type MoK\a
_diffrn_radiation_wavelength 0.71075
_diffrn_reflns_av_R_equivalents 0.0408
_diffrn_reflns_av_sigmaI/netI 0.0593
_diffrn_reflns_limit_h_max 14
_diffrn_reflns_limit_h_min -14
_diffrn_reflns_limit_k_max 14
_diffrn_reflns_limit_k_min -14
_diffrn_reflns_limit_l_max 15
_diffrn_reflns_limit_l_min -15
_diffrn_reflns_number 13095
_diffrn_reflns_theta_full 27.48
_diffrn_reflns_theta_max 27.48
_diffrn_reflns_theta_min 3.15
_exptl_absorpt_coefficient_mu 0.090
_exptl_absorpt_correction_T_max 0.9823
_exptl_absorpt_correction_T_min 0.9566
_exptl_absorpt_correction_type none
_exptl_crystal_colour red
_exptl_crystal_density_diffrn 1.295
_exptl_crystal_density_method 'not measured'
_exptl_crystal_description prism
_exptl_crystal_F_000 544
_exptl_crystal_size_max 0.50
_exptl_crystal_size_mid 0.30
_exptl_crystal_size_min 0.20
_refine_diff_density_max 0.374
_refine_diff_density_min -0.320
_refine_diff_density_rms 0.051
_refine_ls_extinction_method none
_refine_ls_goodness_of_fit_ref 0.977
_refine_ls_hydrogen_treatment constr
_refine_ls_matrix_type full
_refine_ls_number_parameters 344
_refine_ls_number_reflns 5969
_refine_ls_number_restraints 0
_refine_ls_restrained_S_all 0.977
_refine_ls_R_factor_all 0.1034
_refine_ls_R_factor_gt 0.0537
_refine_ls_shift/su_max 0.000
_refine_ls_shift/su_mean 0.000
_refine_ls_structure_factor_coef Fsqd
_refine_ls_weighting_details 'calc w=1/[\s^2^(Fo^2^)+(0.0998P)^2^+0.0000P] where P=(Fo^2^+2Fc^2^)/3'
_refine_ls_weighting_scheme calc
_refine_ls_wR_factor_gt 0.1485
_refine_ls_wR_factor_ref 0.1746
_reflns_number_gt 3471
_reflns_number_total 5969
_reflns_threshold_expression >2sigma(I)
_cod_data_source_file b806161k.txt
_cod_data_source_block shelxl
_cod_original_cell_volume 1319.3(12)
_cod_database_code 7150954

loop_
_symmetry_equiv_pos_as_xyz
'x, y, z'
'-x, -y, -z'

loop_
_atom_site_label
_atom_site_type_symbol
_atom_site_fract_x
_atom_site_fract_y
_atom_site_fract_z
_atom_site_U_iso_or_equiv
_atom_site_adp_type
_atom_site_occupancy
_atom_site_symmetry_multiplicity
_atom_site_calc_flag
_atom_site_refinement_flags
_atom_site_disorder_assembly
_atom_site_disorder_group
F1 F 0.55620(17) 0.34748(14) 0.09368(15) 0.0765(5) Uani 1 1 d . . .
F2 F 0.3377(2) 0.42011(14) 0.19703(13) 0.0804(5) Uani 1 1 d . . .
O1 O 0.36775(17) 0.42431(13) 0.00354(12) 0.0462(4) Uani 1 1 d . . .
O2 O 0.43946(17) 0.21839(14) 0.13035(13) 0.0471(4) Uani 1 1 d . . .
N1 N 0.24439(18) 0.59358(15) -0.16082(14) 0.0363(4) Uani 1 1 d . . .
H1 H 0.3086 0.6057 -0.1401 0.044 Uiso 1 1 calc R . .
N2 N 0.44289(19) -0.01070(16) 0.22097(15) 0.0408(4) Uani 1 1 d . . .
H2 H 0.4840 0.0196 0.2530 0.049 Uiso 1 1 calc R . .
C1 C 0.1537(2) 0.8436(2) -0.40875(19) 0.0471(5) Uani 1 1 d . . .
H1A H 0.1271 0.7984 -0.4476 0.057 Uiso 1 1 calc R . .
C2 C 0.1671(3) 0.9568(2) -0.4629(2) 0.0571(6) Uani 1 1 d . . .
H2A H 0.1495 0.9890 -0.5385 0.069 Uiso 1 1 calc R . .
C3 C 0.2055(3) 1.0230(2) -0.4081(2) 0.0596(7) Uani 1 1 d . . .
H3 H 0.2125 1.1018 -0.4450 0.072 Uiso 1 1 calc R . .
C4 C 0.2339(3) 0.9746(2) -0.2989(2) 0.0525(6) Uani 1 1 d . . .
H4 H 0.2628 1.0189 -0.2613 0.063 Uiso 1 1 calc R . .
C5 C 0.2203(2) 0.8620(2) -0.2446(2) 0.0451(5) Uani 1 1 d . . .
H5 H 0.2398 0.8297 -0.1695 0.054 Uiso 1 1 calc R . .
C6 C 0.1787(2) 0.79493(18) -0.29772(17) 0.0375(5) Uani 1 1 d . . .
C7 C 0.1634(2) 0.67572(18) -0.23947(17) 0.0371(5) Uani 1 1 d . . .
C8 C 0.0715(2) 0.62524(18) -0.24601(17) 0.0364(5) Uani 1 1 d . . .
C9 C 0.1028(2) 0.50691(19) -0.17069(17) 0.0350(4) Uani 1 1 d . . .
C10 C 0.2116(2) 0.48877(18) -0.11817(16) 0.0345(4) Uani 1 1 d . . .
C11 C 0.2851(2) 0.39302(19) -0.03306(16) 0.0348(4) Uani 1 1 d . . .
C12 C 0.2786(2) 0.27363(19) 0.00972(17) 0.0385(5) Uani 1 1 d . . .
H12 H 0.2169 0.2520 -0.0150 0.046 Uiso 1 1 calc R . .
C13 C 0.3609(2) 0.18659(19) 0.08770(17) 0.0374(5) Uani 1 1 d . . .
C14 C 0.3720(2) 0.05664(19) 0.13191(17) 0.0389(5) Uani 1 1 d . . .
C15 C 0.3247(2) -0.0249(2) 0.10429(17) 0.0414(5) Uani 1 1 d . . .
C16 C 0.3670(2) -0.1422(2) 0.18065(18) 0.0430(5) Uani 1 1 d . . .
C17 C 0.4411(2) -0.13079(19) 0.25333(18) 0.0419(5) Uani 1 1 d . . .
C18 C 0.5073(2) -0.2179(2) 0.35026(18) 0.0409(5) Uani 1 1 d . . .
C19 C 0.5579(3) -0.3545(2) 0.35951(19) 0.0500(6) Uani 1 1 d . . .
H19 H 0.5504 -0.3927 0.3019 0.060 Uiso 1 1 calc R . .
C20 C 0.6188(3) -0.4347(2) 0.4512(2) 0.0569(6) Uani 1 1 d . . .
H20 H 0.6530 -0.5276 0.4561 0.068 Uiso 1 1 calc R . .
C21 C 0.6307(3) -0.3819(2) 0.5355(2) 0.0599(7) Uani 1 1 d . . .
H21 H 0.6721 -0.4376 0.5989 0.072 Uiso 1 1 calc R . .
C22 C 0.5820(3) -0.2475(2) 0.5274(2) 0.0595(7) Uani 1 1 d . . .
H22 H 0.5904 -0.2103 0.5854 0.071 Uiso 1 1 calc R . .
C23 C 0.5211(3) -0.1660(2) 0.4360(2) 0.0506(6) Uani 1 1 d . . .
H23 H 0.4881 -0.0732 0.4316 0.061 Uiso 1 1 calc R . .
C24 C -0.0468(2) 0.6893(2) -0.31282(18) 0.0430(5) Uani 1 1 d . . .
H24A H -0.0700 0.7845 -0.3321 0.052 Uiso 1 1 calc R . .
H24B H -0.1299 0.6816 -0.2639 0.052 Uiso 1 1 calc R . .
C25 C -0.0179(3) 0.6318(2) -0.4220(2) 0.0582(7) Uani 1 1 d . . .
H25A H -0.1000 0.6793 -0.4599 0.070 Uiso 1 1 calc R . .
H25B H 0.0022 0.5381 -0.4039 0.070 Uiso 1 1 calc R . .
H25C H 0.0628 0.6408 -0.4722 0.070 Uiso 1 1 calc R . .
C26 C 0.0302(2) 0.4202(2) -0.15309(19) 0.0416(5) Uani 1 1 d . . .
H26A H -0.0645 0.4739 -0.1731 0.050 Uiso 1 1 calc R . .
H26B H 0.0196 0.3844 -0.0719 0.050 Uiso 1 1 calc R . .
C27 C 0.1094(3) 0.3056(2) -0.2242(2) 0.0520(6) Uani 1 1 d . . .
H27A H 0.0579 0.2519 -0.2098 0.062 Uiso 1 1 calc R . .
H27B H 0.2025 0.2509 -0.2036 0.062 Uiso 1 1 calc R . .
H27C H 0.1185 0.3404 -0.3049 0.062 Uiso 1 1 calc R . .
C28 C 0.2428(3) 0.0054(2) 0.01144(19) 0.0487(6) Uani 1 1 d . . .
H28A H 0.2630 -0.0782 -0.0141 0.058 Uiso 1 1 calc R . .
H28B H 0.2734 0.0592 -0.0540 0.058 Uiso 1 1 calc R . .
C29 C 0.0871(3) 0.0790(3) 0.0492(2) 0.0641(7) Uani 1 1 d . . .
H29A H 0.0383 0.0966 -0.0140 0.077 Uiso 1 1 calc R . .
H29B H 0.0662 0.1628 0.0732 0.077 Uiso 1 1 calc R . .
H29C H 0.0559 0.0253 0.1128 0.077 Uiso 1 1 calc R . .
C30 C 0.3265(3) -0.2525(2) 0.1872(2) 0.0546(6) Uani 1 1 d . . .
H30A H 0.2905 -0.2416 0.1173 0.066 Uiso 1 1 calc R . .
H30B H 0.4110 -0.3378 0.1905 0.066 Uiso 1 1 calc R . .
C31 C 0.2177(3) -0.2568(3) 0.2881(2) 0.0722(8) Uani 1 1 d . . .
H31A H 0.1958 -0.3300 0.2876 0.087 Uiso 1 1 calc R . .
H31B H 0.1328 -0.1734 0.2846 0.087 Uiso 1 1 calc R . .
H31C H 0.2533 -0.2699 0.3579 0.087 Uiso 1 1 calc R . .
B1 B 0.4257(3) 0.3545(2) 0.1076(2) 0.0453(6) Uani 1 1 d . . .

loop_
_atom_site_aniso_label
_atom_site_aniso_U_11
_atom_site_aniso_U_22
_atom_site_aniso_U_33
_atom_site_aniso_U_23
_atom_site_aniso_U_13
_atom_site_aniso_U_12
F1 0.0741(11) 0.0693(9) 0.1137(13) 0.0350(9) -0.0610(10) -0.0520(9)
F2 0.1177(15) 0.0598(9) 0.0582(9) -0.0079(7) -0.0283(9) -0.0274(9)
O1 0.0552(10) 0.0450(8) 0.0550(9) 0.0102(7) -0.0296(8) -0.0327(8)
O2 0.0515(10) 0.0449(8) 0.0584(9) 0.0080(7) -0.0276(8) -0.0294(7)
N1 0.0387(10) 0.0370(8) 0.0407(9) -0.0030(8) -0.0147(8) -0.0196(8)
N2 0.0450(11) 0.0411(9) 0.0438(9) 0.0015(8) -0.0144(8) -0.0244(8)
C1 0.0486(14) 0.0467(12) 0.0518(13) 0.0012(10) -0.0178(11) -0.0239(11)
C2 0.0548(16) 0.0557(14) 0.0588(15) 0.0174(12) -0.0240(13) -0.0259(12)
C3 0.0516(16) 0.0379(11) 0.0888(19) 0.0085(12) -0.0192(14) -0.0225(11)
C4 0.0506(15) 0.0377(11) 0.0753(17) -0.0082(12) -0.0177(13) -0.0201(11)
C5 0.0469(14) 0.0378(11) 0.0538(13) -0.0070(10) -0.0164(11) -0.0165(10)
C6 0.0343(12) 0.0325(9) 0.0445(11) -0.0031(9) -0.0112(9) -0.0119(9)
C7 0.0414(12) 0.0344(10) 0.0382(11) -0.0042(9) -0.0122(9) -0.0162(9)
C8 0.0365(12) 0.0369(10) 0.0402(11) -0.0068(9) -0.0112(9) -0.0165(9)
C9 0.0328(11) 0.0363(10) 0.0392(10) -0.0085(9) -0.0073(9) -0.0155(9)
C10 0.0374(12) 0.0340(9) 0.0375(10) -0.0031(8) -0.0095(9) -0.0188(9)
C11 0.0328(11) 0.0401(10) 0.0357(10) -0.0058(9) -0.0074(9) -0.0180(9)
C12 0.0421(12) 0.0407(11) 0.0423(11) 0.0002(9) -0.0155(10) -0.0242(10)
C13 0.0359(12) 0.0404(10) 0.0418(11) -0.0040(9) -0.0080(9) -0.0212(9)
C14 0.0411(12) 0.0402(11) 0.0400(11) -0.0003(9) -0.0097(10) -0.0221(9)
C15 0.0450(13) 0.0428(11) 0.0415(11) -0.0069(10) -0.0031(10) -0.0247(10)
C16 0.0488(14) 0.0426(11) 0.0417(11) -0.0057(10) -0.0021(10) -0.0255(10)
C17 0.0428(13) 0.0371(10) 0.0460(12) -0.0006(9) -0.0046(10) -0.0209(10)
C18 0.0356(12) 0.0408(11) 0.0448(12) 0.0020(10) -0.0038(10) -0.0199(9)
C19 0.0546(16) 0.0442(12) 0.0469(13) 0.0013(10) -0.0051(11) -0.0227(11)
C20 0.0544(16) 0.0424(12) 0.0624(15) 0.0046(11) -0.0065(13) -0.0179(11)
C21 0.0589(17) 0.0564(14) 0.0536(14) 0.0093(12) -0.0186(13) -0.0187(13)
C22 0.0662(18) 0.0572(14) 0.0572(14) -0.0010(12) -0.0247(13) -0.0243(13)
C23 0.0541(16) 0.0415(12) 0.0574(14) -0.0021(11) -0.0164(12) -0.0200(11)
C24 0.0385(13) 0.0419(11) 0.0508(12) -0.0008(10) -0.0173(10) -0.0168(10)
C25 0.0652(18) 0.0585(14) 0.0597(15) -0.0057(12) -0.0339(13) -0.0235(13)
C26 0.0394(12) 0.0418(11) 0.0500(12) -0.0048(10) -0.0133(10) -0.0205(10)
C27 0.0607(16) 0.0467(12) 0.0617(14) -0.0081(11) -0.0206(13) -0.0286(12)
C28 0.0594(16) 0.0460(12) 0.0488(13) -0.0079(10) -0.0112(11) -0.0276(11)
C29 0.0589(18) 0.0711(16) 0.0746(18) -0.0016(14) -0.0176(14) -0.0386(15)
C30 0.0730(18) 0.0478(12) 0.0530(13) -0.0046(11) -0.0119(13) -0.0346(13)
C31 0.077(2) 0.0743(17) 0.0777(19) -0.0021(15) -0.0035(16) -0.0512(17)
B1 0.0536(17) 0.0432(13) 0.0538(15) 0.0063(12) -0.0286(13) -0.0292(12)

loop_
_atom_type_symbol
_atom_type_description
_atom_type_scat_dispersion_real
_atom_type_scat_dispersion_imag
_atom_type_scat_source
C C 0.0033 0.0016 'International Tables Vol C Tables 4.2.6.8 and 6.1.1.4'
H H 0.0000 0.0000 'International Tables Vol C Tables 4.2.6.8 and 6.1.1.4'
B B 0.0013 0.0007 'International Tables Vol C Tables 4.2.6.8 and 6.1.1.4'
F F 0.0171 0.0103 'International Tables Vol C Tables 4.2.6.8 and 6.1.1.4'
N N 0.0061 0.0033 'International Tables Vol C Tables 4.2.6.8 and 6.1.1.4'
O O 0.0106 0.0060 'International Tables Vol C Tables 4.2.6.8 and 6.1.1.4'

loop_
_geom_angle_atom_site_label_1
_geom_angle_atom_site_label_2
_geom_angle_atom_site_label_3
_geom_angle
_geom_angle_site_symmetry_1
_geom_angle_site_symmetry_3
_geom_angle_publ_flag
C11 O1 B1 121.34(16) . . ?
C13 O2 B1 120.36(17) . . ?
C7 N1 C10 110.27(16) . . ?
C7 N1 H1 124.9 . . ?
C10 N1 H1 124.9 . . ?
C17 N2 C14 110.87(17) . . ?
C17 N2 H2 124.6 . . ?
C14 N2 H2 124.6 . . ?
C2 C1 C6 120.7(2) . . ?
C2 C1 H1A 119.7 . . ?
C6 C1 H1A 119.7 . . ?
C3 C2 C1 120.4(2) . . ?
C3 C2 H2A 119.8 . . ?
C1 C2 H2A 119.8 . . ?
C2 C3 C4 119.8(2) . . ?
C2 C3 H3 120.1 . . ?
C4 C3 H3 120.1 . . ?
C5 C4 C3 119.9(2) . . ?
C5 C4 H4 120.0 . . ?
C3 C4 H4 120.0 . . ?
C4 C5 C6 121.3(2) . . ?
C4 C5 H5 119.4 . . ?
C6 C5 H5 119.4 . . ?
C5 C6 C1 117.93(19) . . ?
C5 C6 C7 121.11(19) . . ?
C1 C6 C7 120.96(18) . . ?
N1 C7 C8 107.76(17) . . ?
N1 C7 C6 120.74(17) . . ?
C8 C7 C6 131.48(18) . . ?
C7 C8 C9 107.39(17) . . ?
C7 C8 C24 126.99(18) . . ?
C9 C8 C24 125.44(18) . . ?
C10 C9 C8 107.17(17) . . ?
C10 C9 C26 128.08(18) . . ?
C8 C9 C26 124.75(18) . . ?
N1 C10 C9 107.39(17) . . ?
N1 C10 C11 118.10(17) . . ?
C9 C10 C11 134.47(18) . . ?
O1 C11 C12 119.76(18) . . ?
O1 C11 C10 114.09(17) . . ?
C12 C11 C10 126.13(17) . . ?
C13 C12 C11 120.29(18) . . ?
C13 C12 H12 119.9 . . ?
C11 C12 H12 119.9 . . ?
O2 C13 C12 121.13(18) . . ?
O2 C13 C14 113.03(18) . . ?
C12 C13 C14 125.85(18) . . ?
N2 C14 C15 107.32(17) . . ?
N2 C14 C13 118.64(17) . . ?
C15 C14 C13 134.04(19) . . ?
C14 C15 C16 107.34(19) . . ?
C14 C15 C28 127.02(19) . . ?
C16 C15 C28 125.64(19) . . ?
C17 C16 C15 107.51(18) . . ?
C17 C16 C30 127.5(2) . . ?
C15 C16 C30 124.7(2) . . ?
N2 C17 C16 106.95(18) . . ?
N2 C17 C18 119.97(18) . . ?
C16 C17 C18 133.06(18) . . ?
C23 C18 C19 117.8(2) . . ?
C23 C18 C17 120.73(18) . . ?
C19 C18 C17 121.47(19) . . ?
C20 C19 C18 120.8(2) . . ?
C20 C19 H19 119.6 . . ?
C18 C19 H19 119.6 . . ?
C21 C20 C19 120.7(2) . . ?
C21 C20 H20 119.6 . . ?
C19 C20 H20 119.6 . . ?
C20 C21 C22 119.3(2) . . ?
C20 C21 H21 120.3 . . ?
C22 C21 H21 120.3 . . ?
C21 C22 C23 120.6(2) . . ?
C21 C22 H22 119.7 . . ?
C23 C22 H22 119.7 . . ?
C22 C23 C18 120.8(2) . . ?
C22 C23 H23 119.6 . . ?
C18 C23 H23 119.6 . . ?
C8 C24 C25 115.01(19) . . ?
C8 C24 H24A 108.5 . . ?
C25 C24 H24A 108.5 . . ?
C8 C24 H24B 108.5 . . ?
C25 C24 H24B 108.5 . . ?
H24A C24 H24B 107.5 . . ?
C24 C25 H25A 109.5 . . ?
C24 C25 H25B 109.5 . . ?
H25A C25 H25B 109.5 . . ?
C24 C25 H25C 109.5 . . ?
H25A C25 H25C 109.5 . . ?
H25B C25 H25C 109.5 . . ?
C9 C26 C27 112.56(19) . . ?
C9 C26 H26A 109.1 . . ?
C27 C26 H26A 109.1 . . ?
C9 C26 H26B 109.1 . . ?
C27 C26 H26B 109.1 . . ?
H26A C26 H26B 107.8 . . ?
C26 C27 H27A 109.5 . . ?
C26 C27 H27B 109.5 . . ?
H27A C27 H27B 109.5 . . ?
C26 C27 H27C 109.5 . . ?
H27A C27 H27C 109.5 . . ?
H27B C27 H27C 109.5 . . ?
C15 C28 C29 112.4(2) . . ?
C15 C28 H28A 109.1 . . ?
C29 C28 H28A 109.1 . . ?
C15 C28 H28B 109.1 . . ?
C29 C28 H28B 109.1 . . ?
H28A C28 H28B 107.9 . . ?
C28 C29 H29A 109.5 . . ?
C28 C29 H29B 109.5 . . ?
H29A C29 H29B 109.5 . . ?
C28 C29 H29C 109.5 . . ?
H29A C29 H29C 109.5 . . ?
H29B C29 H29C 109.5 . . ?
C31 C30 C16 113.3(2) . . ?
C31 C30 H30A 108.9 . . ?
C16 C30 H30A 108.9 . . ?
C31 C30 H30B 108.9 . . ?
C16 C30 H30B 108.9 . . ?
H30A C30 H30B 107.7 . . ?
C30 C31 H31A 109.5 . . ?
C30 C31 H31B 109.5 . . ?
H31A C31 H31B 109.5 . . ?
C30 C31 H31C 109.5 . . ?
H31A C31 H31C 109.5 . . ?
H31B C31 H31C 109.5 . . ?
F1 B1 F2 112.34(19) . . ?
F1 B1 O1 108.3(2) . . ?
F2 B1 O1 108.9(2) . . ?
F1 B1 O2 107.6(2) . . ?
F2 B1 O2 108.2(2) . . ?
O1 B1 O2 111.47(16) . . ?

loop_
_geom_bond_atom_site_label_1
_geom_bond_atom_site_label_2
_geom_bond_distance
_geom_bond_site_symmetry_2
_geom_bond_publ_flag
F1 B1 1.364(3) . ?
F2 B1 1.370(3) . ?
O1 C11 1.315(2) . ?
O1 B1 1.464(3) . ?
O2 C13 1.323(2) . ?
O2 B1 1.474(3) . ?
N1 C7 1.359(3) . ?
N1 C10 1.377(2) . ?
N1 H1 0.8800 . ?
N2 C17 1.362(3) . ?
N2 C14 1.370(3) . ?
N2 H2 0.8800 . ?
C1 C2 1.383(3) . ?
C1 C6 1.394(3) . ?
C1 H1A 0.9500 . ?
C2 C3 1.371(3) . ?
C2 H2A 0.9500 . ?
C3 C4 1.383(4) . ?
C3 H3 0.9500 . ?
C4 C5 1.377(3) . ?
C4 H4 0.9500 . ?
C5 C6 1.389(3) . ?
C5 H5 0.9500 . ?
C6 C7 1.466(3) . ?
C7 C8 1.402(3) . ?
C8 C9 1.411(3) . ?
C8 C24 1.503(3) . ?
C9 C10 1.402(3) . ?
C9 C26 1.497(3) . ?
C10 C11 1.425(3) . ?
C11 C12 1.389(3) . ?
C12 C13 1.375(3) . ?
C12 H12 0.9500 . ?
C13 C14 1.434(3) . ?
C14 C15 1.396(3) . ?
C15 C16 1.410(3) . ?
C15 C28 1.502(3) . ?
C16 C17 1.407(3) . ?
C16 C30 1.511(3) . ?
C17 C18 1.470(3) . ?
C18 C23 1.389(3) . ?
C18 C19 1.393(3) . ?
C19 C20 1.378(3) . ?
C19 H19 0.9500 . ?
C20 C21 1.369(3) . ?
C20 H20 0.9500 . ?
C21 C22 1.373(3) . ?
C21 H21 0.9500 . ?
C22 C23 1.378(3) . ?
C22 H22 0.9500 . ?
C23 H23 0.9500 . ?
C24 C25 1.524(3) . ?
C24 H24A 0.9900 . ?
C24 H24B 0.9900 . ?
C25 H25A 0.9800 . ?
C25 H25B 0.9800 . ?
C25 H25C 0.9800 . ?
C26 C27 1.528(3) . ?
C26 H26A 0.9900 . ?
C26 H26B 0.9900 . ?
C27 H27A 0.9800 . ?
C27 H27B 0.9800 . ?
C27 H27C 0.9800 . ?
C28 C29 1.511(4) . ?
C28 H28A 0.9900 . ?
C28 H28B 0.9900 . ?
C29 H29A 0.9800 . ?
C29 H29B 0.9800 . ?
C29 H29C 0.9800 . ?
C30 C31 1.502(4) . ?
C30 H30A 0.9900 . ?
C30 H30B 0.9900 . ?
C31 H31A 0.9800 . ?
C31 H31B 0.9800 . ?
C31 H31C 0.9800 . ?

loop_
_geom_torsion_atom_site_label_1
_geom_torsion_atom_site_label_2
_geom_torsion_atom_site_label_3
_geom_torsion_atom_site_label_4
_geom_torsion
_geom_torsion_site_symmetry_1
_geom_torsion_site_symmetry_2
_geom_torsion_site_symmetry_3
_geom_torsion_site_symmetry_4
_geom_torsion_publ_flag
C6 C1 C2 C3 0.1(4) . . . . ?
C1 C2 C3 C4 1.4(4) . . . . ?
C2 C3 C4 C5 -1.6(4) . . . . ?
C3 C4 C5 C6 0.2(4) . . . . ?
C4 C5 C6 C1 1.2(3) . . . . ?
C4 C5 C6 C7 -179.6(2) . . . . ?
C2 C1 C6 C5 -1.4(3) . . . . ?
C2 C1 C6 C7 179.4(2) . . . . ?
C10 N1 C7 C8 1.9(2) . . . . ?
C10 N1 C7 C6 -179.84(17) . . . . ?
C5 C6 C7 N1 -30.6(3) . . . . ?
C1 C6 C7 N1 148.6(2) . . . . ?
C5 C6 C7 C8 147.2(2) . . . . ?
C1 C6 C7 C8 -33.6(3) . . . . ?
N1 C7 C8 C9 -1.8(2) . . . . ?
C6 C7 C8 C9 -179.8(2) . . . . ?
N1 C7 C8 C24 173.58(19) . . . . ?
C6 C7 C8 C24 -4.5(4) . . . . ?
C7 C8 C9 C10 1.0(2) . . . . ?
C24 C8 C9 C10 -174.41(19) . . . . ?
C7 C8 C9 C26 -178.99(19) . . . . ?
C24 C8 C9 C26 5.6(3) . . . . ?
C7 N1 C10 C9 -1.2(2) . . . . ?
C7 N1 C10 C11 -179.13(17) . . . . ?
C8 C9 C10 N1 0.1(2) . . . . ?
C26 C9 C10 N1 -179.91(18) . . . . ?
C8 C9 C10 C11 177.5(2) . . . . ?
C26 C9 C10 C11 -2.5(4) . . . . ?
B1 O1 C11 C12 -15.8(3) . . . . ?
B1 O1 C11 C10 165.64(19) . . . . ?
N1 C10 C11 O1 6.7(3) . . . . ?
C9 C10 C11 O1 -170.5(2) . . . . ?
N1 C10 C11 C12 -171.72(19) . . . . ?
C9 C10 C11 C12 11.1(4) . . . . ?
O1 C11 C12 C13 -1.8(3) . . . . ?
C10 C11 C12 C13 176.49(19) . . . . ?
B1 O2 C13 C12 8.6(3) . . . . ?
B1 O2 C13 C14 -171.0(2) . . . . ?
C11 C12 C13 O2 5.4(3) . . . . ?
C11 C12 C13 C14 -175.0(2) . . . . ?
C17 N2 C14 C15 -1.2(2) . . . . ?
C17 N2 C14 C13 178.91(19) . . . . ?
O2 C13 C14 N2 8.9(3) . . . . ?
C12 C13 C14 N2 -170.7(2) . . . . ?
O2 C13 C14 C15 -171.0(2) . . . . ?
C12 C13 C14 C15 9.3(4) . . . . ?
N2 C14 C15 C16 1.0(2) . . . . ?
C13 C14 C15 C16 -179.0(2) . . . . ?
N2 C14 C15 C28 -179.4(2) . . . . ?
C13 C14 C15 C28 0.5(4) . . . . ?
C14 C15 C16 C17 -0.6(2) . . . . ?
C28 C15 C16 C17 179.9(2) . . . . ?
C14 C15 C16 C30 174.4(2) . . . . ?
C28 C15 C16 C30 -5.2(4) . . . . ?
C14 N2 C17 C16 0.8(2) . . . . ?
C14 N2 C17 C18 -177.98(19) . . . . ?
C15 C16 C17 N2 -0.1(2) . . . . ?
C30 C16 C17 N2 -174.9(2) . . . . ?
C15 C16 C17 C18 178.4(2) . . . . ?
C30 C16 C17 C18 3.6(4) . . . . ?
N2 C17 C18 C23 26.2(3) . . . . ?
C16 C17 C18 C23 -152.2(3) . . . . ?
N2 C17 C18 C19 -153.9(2) . . . . ?
C16 C17 C18 C19 27.8(4) . . . . ?
C23 C18 C19 C20 0.4(4) . . . . ?
C17 C18 C19 C20 -179.6(2) . . . . ?
C18 C19 C20 C21 0.1(4) . . . . ?
C19 C20 C21 C22 -0.5(4) . . . . ?
C20 C21 C22 C23 0.3(4) . . . . ?
C21 C22 C23 C18 0.2(4) . . . . ?
C19 C18 C23 C22 -0.5(4) . . . . ?
C17 C18 C23 C22 179.4(2) . . . . ?
C7 C8 C24 C25 103.7(2) . . . . ?
C9 C8 C24 C25 -81.7(3) . . . . ?
C10 C9 C26 C27 -83.7(3) . . . . ?
C8 C9 C26 C27 96.3(2) . . . . ?
C14 C15 C28 C29 -86.7(3) . . . . ?
C16 C15 C28 C29 92.8(3) . . . . ?
C17 C16 C30 C31 68.8(3) . . . . ?
C15 C16 C30 C31 -105.2(3) . . . . ?
C11 O1 B1 F1 145.71(19) . . . . ?
C11 O1 B1 F2 -91.8(2) . . . . ?
C11 O1 B1 O2 27.5(3) . . . . ?
C13 O2 B1 F1 -142.2(2) . . . . ?
C13 O2 B1 F2 96.1(2) . . . . ?
C13 O2 B1 O1 -23.6(3) . . . . ?
